data_1553361
loop_
_publ_author_name
'Shi, Zhen-Zhen'
'Miao, Feng-Ping'
'Fang, Sheng-Tao'
'Yin, Xiu-Li'
'Ji, Nai-Yun'

_publ_section_title
;
 Trichorenins A-C, Algicidal Tetracyclic Metabolites from the
 Marine-Alga-Epiphytic Fungus Trichoderma virens Y13-3.
;
_journal_issue 4
_journal_name_full 'Journal of natural products'
_journal_page_first 1121
_journal_page_last 1124
_journal_paper_doi 10.1021/acs.jnatprod.8b00164
_journal_volume 81
_journal_year 2018
_chemical_formula_sum 'C17 H18 O4'
_chemical_formula_weight 286.31
_space_group_IT_number 19
_space_group_name_Hall 'P 2ac 2ab'
_space_group_name_H-M_alt 'P 21 21 21'
_symmetry_cell_setting orthorhombic
_symmetry_space_group_name_H-M 'P 21 21 21'
_atom_sites_solution_hydrogens geom
_atom_sites_solution_primary direct
_atom_sites_solution_secondary difmap
_audit_creation_method SHELXL-97
_cell_angle_alpha 90.00
_cell_angle_beta 90.00
_cell_angle_gamma 90.00
_cell_formula_units_Z 4
_cell_length_a 7.4196(3)
_cell_length_b 10.8293(5)
_cell_length_c 17.8110(9)
_cell_measurement_reflns_used 1729
_cell_measurement_temperature 293(2)
_cell_measurement_theta_max 72.0360
_cell_measurement_theta_min 4.7720
_cell_volume 1431.10(11)
_computing_cell_refinement 'Bruker FRAMBO'
_computing_data_collection 'Bruker FRAMBO'
_computing_data_reduction 'Bruker SAINT'
_computing_molecular_graphics 'Bruker SHELXTL'
_computing_publication_material 'Bruker SHELXTL'
_computing_structure_refinement 'SHELXL-97 (Sheldrick, 1997)'
_computing_structure_solution 'SHELXS-97 (Sheldrick, 1990)'
_diffrn_ambient_temperature 293(2)
_diffrn_detector 'CCD plate'
_diffrn_detector_area_resol_mean 8.1281
_diffrn_detector_type Eos
_diffrn_measured_fraction_theta_full 0.997
_diffrn_measured_fraction_theta_max 0.997
_diffrn_measurement_device_type 'Xcalibur, Eos, Gemini'
_diffrn_radiation_monochromator graphite
_diffrn_radiation_source 'fine-focus sealed tube'
_diffrn_radiation_type CuK\a
_diffrn_radiation_wavelength 1.54178
_diffrn_reflns_av_R_equivalents 0.0196
_diffrn_reflns_av_sigmaI/netI 0.0348
_diffrn_reflns_limit_h_max 6
_diffrn_reflns_limit_h_min -8
_diffrn_reflns_limit_k_max 12
_diffrn_reflns_limit_k_min -12
_diffrn_reflns_limit_l_max 21
_diffrn_reflns_limit_l_min -20
_diffrn_reflns_number 3338
_diffrn_reflns_theta_full 66.02
_diffrn_reflns_theta_max 66.02
_diffrn_reflns_theta_min 4.78
_exptl_absorpt_coefficient_mu 0.770
_exptl_absorpt_correction_T_max 0.8427
_exptl_absorpt_correction_T_min 0.8018
_exptl_absorpt_correction_type multi-scan
_exptl_absorpt_process_details sadabs
_exptl_crystal_density_diffrn 1.329
_exptl_crystal_density_method 'not measured'
_exptl_crystal_F_000 608
_exptl_crystal_size_max 0.30
_exptl_crystal_size_mid 0.27
_exptl_crystal_size_min 0.23
_refine_diff_density_max 0.157
_refine_diff_density_min -0.164
_refine_diff_density_rms 0.038
_refine_ls_abs_structure_details 'Flack H D (1983), Acta Cryst. A39, 876-881'
_refine_ls_abs_structure_Flack 0.0(3)
_refine_ls_extinction_method none
_refine_ls_goodness_of_fit_ref 1.051
_refine_ls_hydrogen_treatment mixed
_refine_ls_matrix_type full
_refine_ls_number_parameters 194
_refine_ls_number_reflns 2201
_refine_ls_number_restraints 0
_refine_ls_restrained_S_all 1.051
_refine_ls_R_factor_all 0.0481
_refine_ls_R_factor_gt 0.0424
_refine_ls_shift/su_max 0.001
_refine_ls_shift/su_mean 0.000
_refine_ls_structure_factor_coef Fsqd
_refine_ls_weighting_details 'calc w=1/[\s^2^(Fo^2^)+(0.0639P)^2^+0.1636P] where P=(Fo^2^+2Fc^2^)/3'
_refine_ls_weighting_scheme calc
_refine_ls_wR_factor_gt 0.1091
_refine_ls_wR_factor_ref 0.1136
_reflns_number_gt 1964
_reflns_number_total 2201
_reflns_threshold_expression >2sigma(I)
_cod_data_source_file np8b00164_si_001.cif
_cod_data_source_block 180131c
_cod_depositor_comments
;
The following automatic conversions were performed:

data item '_symmetry_cell_setting' value 'Orthorhombic' was changed
to 'orthorhombic' in accordance with the
/home/saulius/struct/COD-crude-data/automatic-downloads/DataCite-retrospective/ACS/depositions/lib/dictionaries/cif_core.dic
dictionary named 'cif_core.dic' version 2.4.2 last updated on
2011-04-26.

Automatic conversion script
Id: cif_fix_values 6909 2019-04-08 15:41:33Z antanas 
;
_cod_original_sg_symbol_H-M P2(1)2(1)2(1)
_cod_database_code 1553361

loop_
_symmetry_equiv_pos_as_xyz
'x, y, z'
'-x+1/2, -y, z+1/2'
'-x, y+1/2, -z+1/2'
'x+1/2, -y+1/2, -z'

loop_
_atom_site_label
_atom_site_type_symbol
_atom_site_fract_x
_atom_site_fract_y
_atom_site_fract_z
_atom_site_U_iso_or_equiv
_atom_site_adp_type
_atom_site_occupancy
_atom_site_symmetry_multiplicity
_atom_site_calc_flag
_atom_site_refinement_flags
O1 O 0.4951(3) 0.8727(2) 0.28507(15) 0.0874(8) Uani 1 1 d .
O2 O 0.2571(3) 1.04218(18) 0.45739(11) 0.0618(5) Uani 1 1 d .
H2 H 0.3647 1.0497 0.4669 0.093 Uiso 1 1 calc R
O3 O -0.0643(3) 1.19863(17) 0.33926(11) 0.0677(6) Uani 1 1 d .
O4 O 0.1251(3) 0.44713(17) 0.49092(11) 0.0619(5) Uani 1 1 d .
C1 C 0.3442(3) 0.8946(2) 0.30562(15) 0.0489(6) Uani 1 1 d .
C2 C 0.2410(3) 1.0118(2) 0.28986(13) 0.0449(6) Uani 1 1 d .
H2A H 0.2368 1.0278 0.2357 0.054 Uiso 1 1 calc R
C3 C 0.3162(4) 1.1249(3) 0.33167(17) 0.0581(7) Uani 1 1 d .
H3A H 0.4430 1.1139 0.3431 0.070 Uiso 1 1 calc R
H3B H 0.3019 1.1992 0.3019 0.070 Uiso 1 1 calc R
C4 C 0.2053(4) 1.1324(2) 0.40318(15) 0.0552(7) Uani 1 1 d .
H4 H 0.2079 1.2157 0.4245 0.066 Uiso 1 1 calc R
C5 C 0.0158(4) 1.0974(2) 0.37736(13) 0.0461(6) Uani 1 1 d .
H5 H -0.0588 1.0705 0.4197 0.055 Uiso 1 1 calc R
C6 C 0.0473(3) 0.9906(2) 0.32100(12) 0.0404(5) Uani 1 1 d .
C7 C 0.0611(3) 0.8671(2) 0.36074(12) 0.0361(5) Uani 1 1 d .
C8 C 0.2285(3) 0.8122(2) 0.34990(12) 0.0378(5) Uani 1 1 d .
C9 C 0.2660(3) 0.6970(2) 0.38007(12) 0.0376(5) Uani 1 1 d .
C10 C 0.1342(3) 0.6400(2) 0.42301(12) 0.0377(5) Uani 1 1 d .
C11 C -0.0349(3) 0.6939(2) 0.43439(13) 0.0430(5) Uani 1 1 d .
H11 H -0.1216 0.6539 0.4632 0.052 Uiso 1 1 calc R
C12 C -0.0714(3) 0.8069(2) 0.40238(14) 0.0449(6) Uani 1 1 d .
H12 H -0.1842 0.8429 0.4085 0.054 Uiso 1 1 calc R
C13 C 0.2013(3) 0.5193(2) 0.44885(13) 0.0449(6) Uani 1 1 d .
C14 C 0.3845(3) 0.4993(3) 0.41382(15) 0.0540(6) Uani 1 1 d .
H14A H 0.3806 0.4311 0.3786 0.065 Uiso 1 1 calc R
H14B H 0.4733 0.4809 0.4522 0.065 Uiso 1 1 calc R
C15 C 0.4322(3) 0.6190(3) 0.37347(16) 0.0527(6) Uani 1 1 d .
H15A H 0.5342 0.6590 0.3972 0.063 Uiso 1 1 calc R
H15B H 0.4611 0.6034 0.3212 0.063 Uiso 1 1 calc R
C16 C -0.1785(4) 1.2697(3) 0.38259(19) 0.0702(8) Uani 1 1 d .
H16A H -0.1103 1.3105 0.4211 0.105 Uiso 1 1 calc R
H16B H -0.2680 1.2178 0.4053 0.105 Uiso 1 1 calc R
H16C H -0.2364 1.3303 0.3515 0.105 Uiso 1 1 calc R
C17 C -0.0970(3) 0.9835(3) 0.25990(15) 0.0562(7) Uani 1 1 d .
H17A H -0.2128 0.9707 0.2827 0.084 Uiso 1 1 calc R
H17B H -0.0705 0.9160 0.2267 0.084 Uiso 1 1 calc R
H17C H -0.0983 1.0593 0.2319 0.084 Uiso 1 1 calc R

loop_
_atom_site_aniso_label
_atom_site_aniso_U_11
_atom_site_aniso_U_22
_atom_site_aniso_U_33
_atom_site_aniso_U_23
_atom_site_aniso_U_13
_atom_site_aniso_U_12
O1 0.0458(11) 0.0775(14) 0.139(2) 0.0199(15) 0.0397(14) 0.0006(11)
O2 0.0687(12) 0.0591(11) 0.0576(10) 0.0043(9) -0.0186(10) -0.0117(10)
O3 0.0922(15) 0.0551(10) 0.0557(10) 0.0175(9) 0.0155(11) 0.0294(11)
O4 0.0627(11) 0.0545(11) 0.0684(12) 0.0180(10) 0.0051(10) 0.0047(10)
C1 0.0327(12) 0.0560(16) 0.0579(15) 0.0003(13) 0.0088(11) -0.0077(11)
C2 0.0401(12) 0.0532(14) 0.0415(11) 0.0061(11) 0.0056(10) -0.0082(11)
C3 0.0540(16) 0.0511(14) 0.0692(17) 0.0084(14) 0.0021(14) -0.0166(13)
C4 0.0714(18) 0.0396(12) 0.0545(15) -0.0033(12) -0.0013(13) -0.0069(13)
C5 0.0559(14) 0.0432(13) 0.0393(11) 0.0093(10) 0.0047(11) 0.0037(12)
C6 0.0357(12) 0.0472(13) 0.0382(10) 0.0055(10) 0.0022(9) -0.0031(11)
C7 0.0317(11) 0.0413(11) 0.0353(10) -0.0006(10) 0.0009(9) -0.0010(10)
C8 0.0297(11) 0.0449(12) 0.0388(11) -0.0035(10) 0.0021(9) -0.0042(10)
C9 0.0302(11) 0.0446(11) 0.0381(10) -0.0085(10) -0.0019(9) -0.0022(10)
C10 0.0387(11) 0.0409(11) 0.0336(10) -0.0049(10) -0.0020(9) -0.0015(10)
C11 0.0376(12) 0.0454(12) 0.0459(12) 0.0040(11) 0.0103(10) -0.0027(10)
C12 0.0326(11) 0.0482(13) 0.0539(14) 0.0043(12) 0.0093(11) 0.0019(11)
C13 0.0458(13) 0.0487(13) 0.0403(11) -0.0027(11) -0.0065(10) 0.0050(11)
C14 0.0520(14) 0.0572(15) 0.0527(14) 0.0008(13) -0.0005(12) 0.0166(13)
C15 0.0347(12) 0.0589(15) 0.0646(16) -0.0021(14) 0.0020(11) 0.0060(12)
C16 0.0697(18) 0.0584(17) 0.083(2) 0.0131(16) 0.0103(17) 0.0152(15)
C17 0.0488(14) 0.0649(17) 0.0550(14) 0.0076(14) -0.0101(12) 0.0010(13)

loop_
_atom_type_symbol
_atom_type_description
_atom_type_scat_dispersion_real
_atom_type_scat_dispersion_imag
_atom_type_scat_source
C C 0.0181 0.0091 'International Tables Vol C Tables 4.2.6.8 and 6.1.1.4'
H H 0.0000 0.0000 'International Tables Vol C Tables 4.2.6.8 and 6.1.1.4'
O O 0.0492 0.0322 'International Tables Vol C Tables 4.2.6.8 and 6.1.1.4'

loop_
_geom_angle_atom_site_label_1
_geom_angle_atom_site_label_2
_geom_angle_atom_site_label_3
_geom_angle
C4 O2 H2 109.5
C16 O3 C5 114.8(2)
O1 C1 C8 126.0(3)
O1 C1 C2 125.6(3)
C8 C1 C2 108.36(19)
C1 C2 C3 113.3(2)
C1 C2 C6 106.15(19)
C3 C2 C6 106.2(2)
C1 C2 H2A 110.3
C3 C2 H2A 110.3
C6 C2 H2A 110.3
C4 C3 C2 104.6(2)
C4 C3 H3A 110.8
C2 C3 H3A 110.8
C4 C3 H3B 110.8
C2 C3 H3B 110.8
H3A C3 H3B 108.9
O2 C4 C3 112.7(2)
O2 C4 C5 106.4(2)
C3 C4 C5 103.5(2)
O2 C4 H4 111.3
C3 C4 H4 111.3
C5 C4 H4 111.3
O3 C5 C4 109.8(2)
O3 C5 C6 109.3(2)
C4 C5 C6 104.0(2)
O3 C5 H5 111.2
C4 C5 H5 111.2
C6 C5 H5 111.2
C7 C6 C17 109.57(19)
C7 C6 C5 111.49(17)
C17 C6 C5 113.2(2)
C7 C6 C2 103.51(19)
C17 C6 C2 113.58(19)
C5 C6 C2 105.08(19)
C8 C7 C12 120.3(2)
C8 C7 C6 111.87(19)
C12 C7 C6 127.8(2)
C9 C8 C7 120.7(2)
C9 C8 C1 129.7(2)
C7 C8 C1 109.7(2)
C8 C9 C10 118.2(2)
C8 C9 C15 129.9(2)
C10 C9 C15 111.9(2)
C9 C10 C11 121.8(2)
C9 C10 C13 109.2(2)
C11 C10 C13 129.0(2)
C12 C11 C10 119.2(2)
C12 C11 H11 120.4
C10 C11 H11 120.4
C11 C12 C7 119.8(2)
C11 C12 H12 120.1
C7 C12 H12 120.1
O4 C13 C10 127.1(2)
O4 C13 C14 125.3(2)
C10 C13 C14 107.6(2)
C13 C14 C15 106.4(2)
C13 C14 H14A 110.5
C15 C14 H14A 110.5
C13 C14 H14B 110.5
C15 C14 H14B 110.5
H14A C14 H14B 108.6
C9 C15 C14 104.6(2)
C9 C15 H15A 110.8
C14 C15 H15A 110.8
C9 C15 H15B 110.8
C14 C15 H15B 110.8
H15A C15 H15B 108.9
O3 C16 H16A 109.5
O3 C16 H16B 109.5
H16A C16 H16B 109.5
O3 C16 H16C 109.5
H16A C16 H16C 109.5
H16B C16 H16C 109.5
C6 C17 H17A 109.5
C6 C17 H17B 109.5
H17A C17 H17B 109.5
C6 C17 H17C 109.5
H17A C17 H17C 109.5
H17B C17 H17C 109.5

loop_
_geom_bond_atom_site_label_1
_geom_bond_atom_site_label_2
_geom_bond_distance
O1 C1 1.202(3)
O2 C4 1.426(3)
O2 H2 0.8200
O3 C16 1.381(3)
O3 C5 1.419(3)
O4 C13 1.222(3)
C1 C8 1.468(3)
C1 C2 1.509(4)
C2 C3 1.539(4)
C2 C6 1.557(3)
C2 H2A 0.9800
C3 C4 1.519(4)
C3 H3A 0.9700
C3 H3B 0.9700
C4 C5 1.527(4)
C4 H4 0.9800
C5 C6 1.549(3)
C5 H5 0.9800
C6 C7 1.517(3)
C6 C17 1.529(3)
C7 C8 1.391(3)
C7 C12 1.393(3)
C8 C9 1.386(3)
C9 C10 1.387(3)
C9 C15 1.499(3)
C10 C11 1.399(3)
C10 C13 1.472(3)
C11 C12 1.377(3)
C11 H11 0.9300
C12 H12 0.9300
C13 C14 1.511(3)
C14 C15 1.523(4)
C14 H14A 0.9700
C14 H14B 0.9700
C15 H15A 0.9700
C15 H15B 0.9700
C16 H16A 0.9600
C16 H16B 0.9600
C16 H16C 0.9600
C17 H17A 0.9600
C17 H17B 0.9600
C17 H17C 0.9600

loop_
_geom_torsion_atom_site_label_1
_geom_torsion_atom_site_label_2
_geom_torsion_atom_site_label_3
_geom_torsion_atom_site_label_4
_geom_torsion
O1 C1 C2 C3 -69.3(4)
C8 C1 C2 C3 111.0(2)
O1 C1 C2 C6 174.5(3)
C8 C1 C2 C6 -5.3(3)
C1 C2 C3 C4 -94.1(3)
C6 C2 C3 C4 22.0(3)
C2 C3 C4 O2 76.0(3)
C2 C3 C4 C5 -38.6(3)
C16 O3 C5 C4 -97.9(3)
C16 O3 C5 C6 148.8(2)
O2 C4 C5 O3 164.5(2)
C3 C4 C5 O3 -76.6(2)
O2 C4 C5 C6 -78.8(2)
C3 C4 C5 C6 40.2(2)
O3 C5 C6 C7 -157.5(2)
C4 C5 C6 C7 85.4(2)
O3 C5 C6 C17 -33.4(3)
C4 C5 C6 C17 -150.6(2)
O3 C5 C6 C2 91.0(2)
C4 C5 C6 C2 -26.1(2)
C1 C2 C6 C7 6.4(2)
C3 C2 C6 C7 -114.5(2)
C1 C2 C6 C17 -112.3(2)
C3 C2 C6 C17 126.8(2)
C1 C2 C6 C5 123.5(2)
C3 C2 C6 C5 2.6(2)
C17 C6 C7 C8 115.8(2)
C5 C6 C7 C8 -118.2(2)
C2 C6 C7 C8 -5.7(2)
C17 C6 C7 C12 -62.5(3)
C5 C6 C7 C12 63.6(3)
C2 C6 C7 C12 176.1(2)
C12 C7 C8 C9 0.1(3)
C6 C7 C8 C9 -178.24(18)
C12 C7 C8 C1 -179.0(2)
C6 C7 C8 C1 2.6(3)
O1 C1 C8 C9 3.0(5)
C2 C1 C8 C9 -177.2(2)
O1 C1 C8 C7 -177.9(3)
C2 C1 C8 C7 1.8(3)
C7 C8 C9 C10 -1.8(3)
C1 C8 C9 C10 177.1(2)
C7 C8 C9 C15 177.6(2)
C1 C8 C9 C15 -3.5(4)
C8 C9 C10 C11 1.9(3)
C15 C9 C10 C11 -177.6(2)
C8 C9 C10 C13 179.64(19)
C15 C9 C10 C13 0.1(3)
C9 C10 C11 C12 -0.3(4)
C13 C10 C11 C12 -177.5(2)
C10 C11 C12 C7 -1.5(4)
C8 C7 C12 C11 1.5(4)
C6 C7 C12 C11 179.7(2)
C9 C10 C13 O4 175.9(2)
C11 C10 C13 O4 -6.6(4)
C9 C10 C13 C14 -4.1(3)
C11 C10 C13 C14 173.4(2)
O4 C13 C14 C15 -173.7(2)
C10 C13 C14 C15 6.3(3)
C8 C9 C15 C14 -175.7(2)
C10 C9 C15 C14 3.8(3)
C13 C14 C15 C9 -6.0(3)
